data_4021170
loop_
_publ_author_name
'Murray V. Baker'
'Mark J. Bosnich'
'David H. Brown'
'Lindsay T. Byrne'
'Valerie J. Hesler'
'Brian W. Skelton'
'Allan H. White'
'Charlotte C. Williams'

_publ_section_title
;
 Azolium-Linked Cyclophanes: A Comprehensive Examination
 of Conformations by ^1^H-NMR Spectroscopy and Structural Studies
;
_journal_name_full 'Journal of Organic Chemistry'
_journal_page_first 7640
_journal_page_last 7652
_journal_paper_doi 10.1021/jo049097o
_journal_volume 69
_journal_year 2004
_chemical_formula_moiety 'C28 H34 N4, 2Br,3.5(H2 O)'
_chemical_formula_sum 'C28 H41 Br2 N4 O4'
_chemical_formula_weight 649.53
_space_group_crystal_system tetragonal
_space_group_IT_number 136
_space_group_name_Hall '-P 4n 2n'
_space_group_name_H-M_alt 'P 42/m n m'
_cell_angle_alpha 90.00000
_cell_angle_beta 90.00000
_cell_angle_gamma 90.00000
_cell_formula_units_Z 4
_cell_length_a 13.625(4)
_cell_length_b 13.625(4)
_cell_length_c 17.100(3)
_cell_measurement_temperature 300(2)
_cell_volume 3174(2)
_exptl_crystal_density_diffrn 1.378
_cod_depositor_comments
;
 Updating space group information.

 Antanas Vaitkus,
 2018-06-08

 Marking attached hydrogen atoms.

 Antanas Vaitkus,
 2017-02-14

 Changing the _atom_site_occupancy data item value from '?' to '1'
 for all fully occupied atoms.

 Antanas Vaitkus,
 2017-02-14
;
_cod_original_sg_symbol_Hall -p_4n_2n
_cod_original_sg_symbol_H-M 'P 42/mnm'
_cod_database_code 4021170

loop_
_space_group_symop_id
_space_group_symop_operation_xyz
1 +x,+y,+z
2 1/2+x,1/2-y,1/2-z
3 -x,-y,+z
4 1/2-x,1/2+y,1/2-z
5 +y,+x,-z
6 1/2+y,1/2-x,1/2+z
7 1/2-y,1/2+x,1/2+z
8 -y,-x,-z
9 -x,-y,-z
10 1/2-x,1/2+y,1/2+z
11 +x,+y,-z
12 1/2+x,1/2-y,1/2+z
13 -y,-x,+z
14 1/2-y,1/2+x,1/2-z
15 1/2+y,1/2-x,1/2-z
16 +y,+x,+z

loop_
_atom_site_label
_atom_site_fract_x
_atom_site_fract_y
_atom_site_fract_z
_atom_site_U_iso_or_equiv
_atom_site_adp_type
_atom_site_calc_flag
_atom_site_calc_attached_atom
_atom_site_occupancy
_atom_site_disorder_assembly
_atom_site_disorder_group
_atom_site_attached_hydrogens
Br .79303(12) .20697(12) .20634(16) .0869(13) Uani ? ? 1 ? ? 0
C1 .5460(9) .1969(9) .3525(7) .055(8) Uani ? ? 1 ? ? 0
C11 .5694(8) .1491(8) .4305(7) .044(7) Uani ? ? 1 ? ? 0
C12 .6182(9) .0572(9) .4302(7) .052(8) Uani ? ? 1 ? ? 0
C121 .6484(12) .0055(11) .3555(8) .076(10) Uani ? ? 1 ? ? 0
C13 .6398(15) .0150(13) .50000 .056(12) Uani ? ? 1 ? ? 0
C16 .5418(12) .1922(12) .50000 .044(10) Uani ? ? 1 ? ? 0
C161 .4840(15) .2878(15) .50000 .065(13) Uani ? ? 1 ? ? 0
N21 .5975(6) .2917(7) .3420(5) .043(5) Uani ? ? 1 ? ? 0
C22 .6864(8) .3136(8) .3672(10) .048(8) Uani ? ? 1 ? ? 0
C25 .5642(9) .3666(10) .2983(8) .068(8) Uani ? ? 1 ? ? 0
O01 .8168(15) .1832(15) .50000 .121(16) Uani ? ? 1.0 ? ? 2
O02 .217(3) .217(3) .50000 .15(4) Uani ? ? .5 ? ? 2
O03 .900(3) .100(3) .415(5) .38(8) Uani ? ? .5 ? ? 2
O04 .891(5) -.109(5) .434(3) .35(7) Uani ? ? .5 ? ? 2
H1a .47497 .20484 .34673 .06500 Uiso ? ? 1 ? ? 0
H1b .56421 .15089 .31030 .06500 Uiso ? ? 1 ? ? 0
H121a .67996 .05083 .31870 .10800 Uiso ? ? 1 ? ? 0
H121b .69289 -.04778 .36286 .10800 Uiso ? ? 1 ? ? 0
H121c .59208 -.01965 .32737 .10800 Uiso ? ? 1 ? ? 0
H13 .67163 -.04846 .50000 .06900 Uiso ? ? 1 ? ? 0
H161a .52642 .34431 .50000 .09300 Uiso ? ? 1 ? ? 0
H161b .44172 .29097 .45546 .09300 Uiso ? ? 1 ? ? 0
H22 .72952 .27048 .39829 .06400 Uiso ? ? 1 ? ? 0
H25 .50145 .36836 .27009 .08300 Uiso ? ? 1 ? ? 0

loop_
_atom_site_aniso_label
_atom_site_aniso_U_11
_atom_site_aniso_U_22
_atom_site_aniso_U_33
_atom_site_aniso_U_12
_atom_site_aniso_U_13
_atom_site_aniso_U_23
Br .0723(10) .0723(10) .116(2) -.0063(14) .0271(12) -.0271(12)
C1 .066(8) .048(8) .050(7) -.013(7) -.013(7) -.002(8)
C11 .059(8) .035(7) .038(6) -.012(6) -.011(7) .010(6)
C12 .065(9) .055(8) .036(6) -.013(7) -.001(7) -.008(7)
C121 .113(13) .067(9) .049(8) .010(9) .007(9) -.013(9)
C13 .091(15) .048(12) .029(9) .002(11) .00000 .00000
C16 .056(11) .044(11) .033(9) -.009(9) .00000 .00000
C161 .077(14) .064(13) .053(11) .024(12) .00000 .00000
N21 .052(6) .046(5) .032(5) .000(5) -.013(5) .009(5)
C22 .048(7) .048(7) .048(11) .003(9) -.012(7) .012(7)
C25 .063(8) .068(8) .072(9) -.001(7) -.026(8) .022(8)
O01 .132(15) .132(15) .100(17) -.068(18) .00000 .00000
O02 .13(3) .13(3) .20(6) .04(4) .00000 .00000
O03 .21(4) .21(4) .73(17) .03(5) .12(6) -.12(6)
O04 .40(7) .40(7) .24(6) .24(8) .07(6) .07(6)

loop_
_geom_bond_atom_site_label_1
_geom_bond_atom_site_label_2
_geom_bond_site_symmetry_1
_geom_bond_site_symmetry_2
_geom_bond_distance
_geom_bond_publ_flag
C1 C11 . . 1.518(17) ?
C1 N21 . . 1.481(15) ?
C1 H1a . . .979 ?
C1 H1b . . .988 ?
C11 C12 . . 1.418(16) ?
C11 C16 . . 1.378(14) ?
C12 C121 . . 1.516(19) ?
C12 C13 . . 1.357(15) ?
C121 H121a . . .981 ?
C121 H121b . . .954 ?
C121 H121c . . .968 ?
C13 H13 . . .967 ?
C16 C161 . . 1.52(3) ?
C161 H161a . . .96 ?
C161 H161b . . .956 ?
C161 H161b . '11 556' .956 ?
N21 C22 . . 1.320(14) ?
N21 C25 . . 1.344(16) ?
C22 H22 . . .986 ?
C25 H25 . . .982 ?
C25 C25 . '13 665' 1.333(18) ?
